data_7126453
loop_
_publ_author_name
'Khanra, Somnath'
'Ta, Sabyasachi'
'Paladhi, Ankush'
'Ghosh, Milan'
'Ghosh, Subhasis'
'Hira, Sumit Kumar'
'Manna, Partha Partim'
'Brand\~ao, Paula'
'F\'elix, V\'itor'
'Das, Debasis'

_publ_section_title
;
 A polynuclear Cu(ii) complex for real time monitoring of mitochondrial
 cytochrome C release during cellular apoptosis.
;
_journal_issue 48
_journal_name_full 'Chemical communications (Cambridge, England)'
_journal_page_first 6563
_journal_page_last 6566
_journal_paper_doi 10.1039/d0cc01606c
_journal_volume 56
_journal_year 2020
_chemical_formula_sum 'C14 H10 Cu N2 O3'
_chemical_formula_weight 317.78
_space_group_crystal_system monoclinic
_space_group_IT_number 14
_space_group_name_Hall '-P 2yn'
_space_group_name_H-M_alt 'P 1 21/n 1'
_atom_sites_solution_hydrogens geom
_audit_creation_method SHELXL-2018/3
_audit_update_record
;
2020-02-21 deposited with the CCDC.	2020-04-28 downloaded from the CCDC.
;
_cell_angle_alpha 90
_cell_angle_beta 96.696(3)
_cell_angle_gamma 90
_cell_formula_units_Z 4
_cell_length_a 6.4066(6)
_cell_length_b 18.6435(16)
_cell_length_c 9.8389(10)
_cell_measurement_reflns_used 486
_cell_measurement_temperature 150(2)
_cell_measurement_theta_max 25.08
_cell_measurement_theta_min 2.95
_cell_volume 1167.16(19)
_computing_cell_refinement 'Bruker Smart'
_computing_data_collection 'Bruker Smart'
_computing_data_reduction 'Bruker Saint'
_computing_molecular_graphics 'Mercury (Macrae et al 2008)'
_computing_publication_material 'Olex2(Dolomanov et al 2009)'
_computing_structure_refinement 'SHELXL-2018/3 (Sheldrick, 2018)'
_computing_structure_solution 'SHELXT 2014/5 (Sheldrick, 2014)'
_diffrn_ambient_temperature 150(2)
_diffrn_measured_fraction_theta_full 0.956
_diffrn_measured_fraction_theta_max 0.960
_diffrn_measurement_device_type 'CCD diffractometer'
_diffrn_measurement_method 'omega and phi scans'
_diffrn_radiation_type MoK\a
_diffrn_radiation_wavelength 0.71073
_diffrn_reflns_av_R_equivalents 0.0674
_diffrn_reflns_av_unetI/netI 0.0422
_diffrn_reflns_Laue_measured_fraction_full 0.956
_diffrn_reflns_Laue_measured_fraction_max 0.960
_diffrn_reflns_limit_h_max 8
_diffrn_reflns_limit_h_min -8
_diffrn_reflns_limit_k_max 23
_diffrn_reflns_limit_k_min -23
_diffrn_reflns_limit_l_max 12
_diffrn_reflns_limit_l_min -12
_diffrn_reflns_number 20090
_diffrn_reflns_point_group_measured_fraction_full 0.956
_diffrn_reflns_point_group_measured_fraction_max 0.960
_diffrn_reflns_theta_full 25.242
_diffrn_reflns_theta_max 27.121
_diffrn_reflns_theta_min 2.185
_diffrn_source 'fine-focus sealed tube'
_exptl_absorpt_coefficient_mu 1.879
_exptl_absorpt_correction_T_max 0.7455
_exptl_absorpt_correction_T_min 0.5998
_exptl_absorpt_correction_type multi-scan
_exptl_crystal_colour bronze
_exptl_crystal_density_diffrn 1.808
_exptl_crystal_description plate
_exptl_crystal_F_000 644
_exptl_crystal_size_max 0.160
_exptl_crystal_size_mid 0.040
_exptl_crystal_size_min 0.020
_refine_diff_density_max 1.231
_refine_diff_density_min -0.761
_refine_diff_density_rms 0.130
_refine_ls_extinction_method none
_refine_ls_goodness_of_fit_ref 1.134
_refine_ls_hydrogen_treatment constr
_refine_ls_matrix_type full
_refine_ls_number_parameters 181
_refine_ls_number_reflns 2477
_refine_ls_number_restraints 0
_refine_ls_restrained_S_all 1.134
_refine_ls_R_factor_all 0.0711
_refine_ls_R_factor_gt 0.0531
_refine_ls_shift/su_max 0.001
_refine_ls_shift/su_mean 0.000
_refine_ls_structure_factor_coef Fsqd
_refine_ls_weighting_details 'w=1/[\s^2^(Fo^2^)+(0.0690P)^2^+3.7447P] where P=(Fo^2^+2Fc^2^)/3'
_refine_ls_weighting_scheme calc
_refine_ls_wR_factor_gt 0.1377
_refine_ls_wR_factor_ref 0.1461
_reflns_Friedel_coverage 0.000
_reflns_number_gt 1984
_reflns_number_total 2477
_reflns_threshold_expression 'I > 2\s(I)'
_cod_data_source_file d0cc01606c2.cif
_cod_data_source_block compound_M1
_cod_depositor_comments 'Adding full bibliography for 7126453.cif.'
_cod_original_sg_symbol_H-M 'P 21/n'
_cod_database_code 7126453
_shelx_space_group_comment
;
The symmetry employed for this shelxl refinement is uniquely defined
by the following loop, which should always be used as a source of
symmetry information in preference to the above space-group names.
They are only intended as comments.
;
_shelx_estimated_absorpt_t_min 0.753
_shelx_estimated_absorpt_t_max 0.963

loop_
_space_group_symop_operation_xyz
'x, y, z'
'-x+1/2, y+1/2, -z+1/2'
'-x, -y, -z'
'x-1/2, -y-1/2, z-1/2'

loop_
_atom_site_label
_atom_site_type_symbol
_atom_site_fract_x
_atom_site_fract_y
_atom_site_fract_z
_atom_site_U_iso_or_equiv
_atom_site_adp_type
_atom_site_occupancy
_atom_site_site_symmetry_order
_atom_site_calc_flag
_atom_site_refinement_flags_posn
_atom_site_refinement_flags_adp
_atom_site_refinement_flags_occupancy
_atom_site_disorder_assembly
_atom_site_disorder_group
Cu1 Cu 0.19048(8) 0.54477(3) 0.48520(6) 0.0180(2) Uani 1 1 d . . . . .
O17 O 0.0085(5) 0.47591(17) 0.3811(3) 0.0177(6) Uani 1 1 d . . . . .
O19 O 0.9372(5) 0.64346(17) 0.3915(3) 0.0196(7) Uani 1 1 d . . . . .
O18 O 0.3830(5) 0.61428(17) 0.5737(3) 0.0200(7) Uani 1 1 d . . . . .
N9 N 0.5695(5) 0.5864(2) 0.3951(4) 0.0184(8) Uani 1 1 d . . . . .
H9 H 0.681562 0.588406 0.351335 0.022 Uiso 1 1 calc R U . . .
N8 N 0.3929(5) 0.5445(2) 0.3564(4) 0.0173(7) Uani 1 1 d . . . . .
C10 C 0.5438(7) 0.6227(2) 0.5076(5) 0.0169(9) Uani 1 1 d . . . . .
C1 C 0.0333(7) 0.4492(2) 0.2566(5) 0.0172(9) Uani 1 1 d . . . . .
C12 C 0.8912(7) 0.6843(2) 0.4979(5) 0.0179(9) Uani 1 1 d . . . . .
C6 C 0.2140(7) 0.4637(2) 0.1888(5) 0.0173(9) Uani 1 1 d . . . . .
C16 C 0.6726(7) 0.7184(2) 0.6704(5) 0.0188(9) Uani 1 1 d . . . . .
H16 H 0.547264 0.712941 0.712347 0.023 Uiso 1 1 calc R U . . .
C7 C 0.3868(7) 0.5088(2) 0.2441(4) 0.0176(9) Uani 1 1 d . . . . .
H7 H 0.504450 0.512308 0.193932 0.021 Uiso 1 1 calc R U . . .
C11 C 0.7045(7) 0.6752(2) 0.5592(4) 0.0176(9) Uani 1 1 d . . . . .
C13 C 1.0376(7) 0.7353(3) 0.5483(5) 0.0219(10) Uani 1 1 d . . . . .
H13 H 1.162258 0.741896 0.506176 0.026 Uiso 1 1 calc R U . . .
C15 C 0.8181(7) 0.7690(3) 0.7210(5) 0.0228(10) Uani 1 1 d . . . . .
H15 H 0.792962 0.798278 0.796455 0.027 Uiso 1 1 calc R U . . .
C14 C 1.0018(7) 0.7767(3) 0.6605(5) 0.0240(10) Uani 1 1 d . . . . .
H14 H 1.104304 0.810688 0.696244 0.029 Uiso 1 1 calc R U . . .
C2 C -0.1228(7) 0.4052(3) 0.1898(5) 0.0217(10) Uani 1 1 d . . . . .
H2 H -0.245602 0.395513 0.232269 0.026 Uiso 1 1 calc R U . . .
C4 C 0.0723(8) 0.3894(3) -0.0021(5) 0.0259(11) Uani 1 1 d . . . . .
H4 H 0.084852 0.369368 -0.089571 0.031 Uiso 1 1 calc R U . . .
C5 C 0.2273(7) 0.4325(3) 0.0616(5) 0.0238(10) Uani 1 1 d . . . . .
H5 H 0.348633 0.441462 0.017182 0.029 Uiso 1 1 calc R U . . .
C3 C -0.1027(8) 0.3757(3) 0.0640(5) 0.0257(11) Uani 1 1 d . . . . .
H3 H -0.210602 0.345359 0.021721 0.031 Uiso 1 1 calc R U . . .

loop_
_atom_site_aniso_label
_atom_site_aniso_U_11
_atom_site_aniso_U_22
_atom_site_aniso_U_33
_atom_site_aniso_U_23
_atom_site_aniso_U_13
_atom_site_aniso_U_12
Cu1 0.0109(3) 0.0209(3) 0.0238(3) -0.0055(2) 0.0091(2) -0.0039(2)
O17 0.0144(14) 0.0215(16) 0.0190(15) -0.0036(12) 0.0093(12) -0.0002(12)
O19 0.0110(14) 0.0250(17) 0.0241(16) -0.0030(13) 0.0082(12) -0.0033(13)
O18 0.0103(14) 0.0236(17) 0.0283(17) -0.0065(14) 0.0111(12) -0.0038(13)
N9 0.0083(16) 0.023(2) 0.025(2) 0.0015(16) 0.0055(14) -0.0037(15)
N8 0.0110(16) 0.0185(18) 0.0227(19) 0.0001(16) 0.0037(14) 0.0001(15)
C10 0.0125(19) 0.015(2) 0.024(2) 0.0041(17) 0.0064(16) 0.0026(17)
C1 0.018(2) 0.016(2) 0.019(2) -0.0010(17) 0.0051(16) 0.0101(18)
C12 0.015(2) 0.018(2) 0.021(2) 0.0038(18) 0.0045(17) 0.0053(17)
C6 0.0141(19) 0.018(2) 0.021(2) 0.0018(17) 0.0036(16) 0.0014(17)
C16 0.013(2) 0.021(2) 0.024(2) 0.0046(18) 0.0089(17) 0.0023(18)
C7 0.0131(19) 0.019(2) 0.021(2) 0.0001(18) 0.0074(16) 0.0002(17)
C11 0.013(2) 0.018(2) 0.021(2) 0.0028(18) 0.0010(16) -0.0021(18)
C13 0.012(2) 0.027(3) 0.028(2) 0.004(2) 0.0083(17) 0.0004(18)
C15 0.027(2) 0.021(2) 0.021(2) -0.0037(19) 0.0064(19) -0.001(2)
C14 0.018(2) 0.023(2) 0.031(3) -0.003(2) 0.0017(19) -0.0058(19)
C2 0.017(2) 0.025(2) 0.025(2) 0.0036(19) 0.0079(18) 0.0002(19)
C4 0.028(3) 0.030(3) 0.021(2) -0.007(2) 0.0066(19) 0.000(2)
C5 0.023(2) 0.029(3) 0.022(2) -0.0022(19) 0.0113(19) -0.003(2)
C3 0.024(2) 0.027(3) 0.026(3) -0.003(2) -0.0008(19) -0.006(2)

loop_
_atom_type_symbol
_atom_type_description
_atom_type_scat_dispersion_real
_atom_type_scat_dispersion_imag
_atom_type_scat_source
C C 0.0033 0.0016 'International Tables Vol C Tables 4.2.6.8 and 6.1.1.4'
H H 0.0000 0.0000 'International Tables Vol C Tables 4.2.6.8 and 6.1.1.4'
N N 0.0061 0.0033 'International Tables Vol C Tables 4.2.6.8 and 6.1.1.4'
O O 0.0106 0.0060 'International Tables Vol C Tables 4.2.6.8 and 6.1.1.4'
Cu Cu 0.3201 1.2651 'International Tables Vol C Tables 4.2.6.8 and 6.1.1.4'

loop_
_geom_angle_atom_site_label_1
_geom_angle_atom_site_label_2
_geom_angle_atom_site_label_3
_geom_angle
_geom_angle_site_symmetry_1
_geom_angle_site_symmetry_3
_geom_angle_publ_flag
N8 Cu1 O18 81.56(14) . . ?
N8 Cu1 O17 93.47(14) . . ?
O18 Cu1 O17 174.83(13) . . ?
N8 Cu1 O17 168.52(15) . 3_566 ?
O18 Cu1 O17 105.05(13) . 3_566 ?
O17 Cu1 O17 80.09(13) . 3_566 ?
N8 Cu1 Cu1 133.18(11) . 3_566 ?
O18 Cu1 Cu1 144.72(9) . 3_566 ?
O17 Cu1 Cu1 40.41(9) . 3_566 ?
O17 Cu1 Cu1 39.68(9) 3_566 3_566 ?
C1 O17 Cu1 126.6(3) . . ?
C1 O17 Cu1 133.4(3) . 3_566 ?
Cu1 O17 Cu1 99.91(13) . 3_566 ?
C10 O18 Cu1 111.2(3) . . ?
C10 N9 N8 109.8(3) . . ?
C10 N9 H9 125.1 . . ?
N8 N9 H9 125.1 . . ?
C7 N8 N9 117.9(4) . . ?
C7 N8 Cu1 127.9(3) . . ?
N9 N8 Cu1 114.2(3) . . ?
O18 C10 N9 122.9(4) . . ?
O18 C10 C11 118.4(4) . . ?
N9 C10 C11 118.7(4) . . ?
O17 C1 C2 119.4(4) . . ?
O17 C1 C6 122.8(4) . . ?
C2 C1 C6 117.8(4) . . ?
O19 C12 C13 117.6(4) . . ?
O19 C12 C11 122.3(4) . . ?
C13 C12 C11 120.1(4) . . ?
C5 C6 C1 118.6(4) . . ?
C5 C6 C7 117.2(4) . . ?
C1 C6 C7 124.2(4) . . ?
C15 C16 C11 121.7(4) . . ?
C15 C16 H16 119.2 . . ?
C11 C16 H16 119.2 . . ?
N8 C7 C6 124.7(4) . . ?
N8 C7 H7 117.6 . . ?
C6 C7 H7 117.6 . . ?
C16 C11 C12 118.4(4) . . ?
C16 C11 C10 119.8(4) . . ?
C12 C11 C10 121.8(4) . . ?
C12 C13 C14 119.9(4) . . ?
C12 C13 H13 120.0 . . ?
C14 C13 H13 120.0 . . ?
C16 C15 C14 119.2(4) . . ?
C16 C15 H15 120.4 . . ?
C14 C15 H15 120.4 . . ?
C15 C14 C13 120.7(4) . . ?
C15 C14 H14 119.6 . . ?
C13 C14 H14 119.6 . . ?
C3 C2 C1 121.5(4) . . ?
C3 C2 H2 119.3 . . ?
C1 C2 H2 119.3 . . ?
C5 C4 C3 118.5(4) . . ?
C5 C4 H4 120.8 . . ?
C3 C4 H4 120.8 . . ?
C4 C5 C6 122.6(4) . . ?
C4 C5 H5 118.7 . . ?
C6 C5 H5 118.7 . . ?
C2 C3 C4 121.0(4) . . ?
C2 C3 H3 119.5 . . ?
C4 C3 H3 119.5 . . ?

loop_
_geom_bond_atom_site_label_1
_geom_bond_atom_site_label_2
_geom_bond_distance
_geom_bond_site_symmetry_2
_geom_bond_publ_flag
Cu1 N8 1.916(4) . ?
Cu1 O18 1.925(3) . ?
Cu1 O17 1.944(3) . ?
Cu1 O17 1.974(3) 3_566 ?
Cu1 Cu1 2.9991(10) 3_566 ?
O17 C1 1.348(5) . ?
O19 C12 1.354(5) . ?
O18 C10 1.290(5) . ?
N9 C10 1.324(6) . ?
N9 N8 1.390(5) . ?
N9 H9 0.8800 . ?
N8 C7 1.287(6) . ?
C10 C11 1.468(6) . ?
C1 C2 1.397(7) . ?
C1 C6 1.428(6) . ?
C12 C13 1.386(7) . ?
C12 C11 1.412(6) . ?
C6 C5 1.391(6) . ?
C6 C7 1.445(6) . ?
C16 C15 1.378(7) . ?
C16 C11 1.393(6) . ?
C16 H16 0.9500 . ?
C7 H7 0.9500 . ?
C13 C14 1.387(7) . ?
C13 H13 0.9500 . ?
C15 C14 1.387(7) . ?
C15 H15 0.9500 . ?
C14 H14 0.9500 . ?
C2 C3 1.375(7) . ?
C2 H2 0.9500 . ?
C4 C5 1.371(7) . ?
C4 C3 1.384(7) . ?
C4 H4 0.9500 . ?
C5 H5 0.9500 . ?
C3 H3 0.9500 . ?
